data_7245170
loop_
_publ_author_name
'Wang, Yingying'
'Yang, Pengpeng'
'Li, Zihan'
'Shi, Yuzhong'
'Fu, Jinqiu'
'Zhang, Yajie'
'Zhang, Keke'
'Zhuang, Wei'
'Ying, Hanjie'

_publ_section_title
;
 Discovery and characterization of new crystal forms of bio-based nylon 4F
 salt
;
_journal_name_full CrystEngComm
_journal_paper_doi 10.1039/D2CE00388K
_journal_year 2022
_chemical_formula_moiety '2(C2 H7 N), C6 H2 O5, H2 O'
_chemical_formula_sum 'C10 H18 N2 O6'
_chemical_formula_weight 262.26
_space_group_crystal_system triclinic
_space_group_IT_number 2
_space_group_name_Hall '-P 1'
_space_group_name_H-M_alt 'P -1'
_atom_sites_solution_hydrogens mixed
_atom_sites_solution_primary direct
_audit_creation_date 2022-07-03
_audit_creation_method
;
Olex2 1.5
(compiled 2022.04.07 svn.rca3783a0 for OlexSys, GUI svn.r6498)
;
_audit_update_record
;
2022-07-07 deposited with the CCDC.	2022-07-07 downloaded from the CCDC.
;
_cell_angle_alpha 71.2540(10)
_cell_angle_beta 76.887(2)
_cell_angle_gamma 76.887(2)
_cell_formula_units_Z 2
_cell_length_a 7.2019(8)
_cell_length_b 9.8663(9)
_cell_length_c 9.8663(8)
_cell_measurement_reflns_used 1014
_cell_measurement_temperature 298(2)
_cell_measurement_theta_max 25.907
_cell_measurement_theta_min 2.668
_cell_volume 637.49(11)
_computing_cell_refinement 'Bruker SMART'
_computing_data_collection 'Bruker SMART'
_computing_data_reduction 'Bruker SAINT'
_computing_molecular_graphics 'Olex2 1.5 (Dolomanov et al., 2009)'
_computing_publication_material 'Olex2 1.5 (Dolomanov et al., 2009)'
_computing_structure_refinement 'SHELXL 2018/3 (Sheldrick, 2015)'
_computing_structure_solution 'SHELXS-1997  (Sheldrick, 2008)'
_diffrn_ambient_temperature 298.15
_diffrn_measured_fraction_theta_full 0.966
_diffrn_measured_fraction_theta_max 0.957
_diffrn_measurement_device_type 'CCD area detector'
_diffrn_measurement_method 'phi and omega scans'
_diffrn_radiation_type MoK\a
_diffrn_radiation_wavelength 0.71073
_diffrn_reflns_av_R_equivalents 0.0344
_diffrn_reflns_av_unetI/netI 0.0834
_diffrn_reflns_Laue_measured_fraction_full 0.966
_diffrn_reflns_Laue_measured_fraction_max 0.957
_diffrn_reflns_limit_h_max 7
_diffrn_reflns_limit_h_min -9
_diffrn_reflns_limit_k_max 12
_diffrn_reflns_limit_k_min -10
_diffrn_reflns_limit_l_max 12
_diffrn_reflns_limit_l_min -11
_diffrn_reflns_number 3466
_diffrn_reflns_point_group_measured_fraction_full 0.966
_diffrn_reflns_point_group_measured_fraction_max 0.957
_diffrn_reflns_theta_full 25.242
_diffrn_reflns_theta_max 26.371
_diffrn_reflns_theta_min 2.211
_exptl_absorpt_coefficient_mu 0.113
_exptl_absorpt_correction_T_max 0.9669
_exptl_absorpt_correction_T_min 0.9562
_exptl_absorpt_correction_type multi-scan
_exptl_absorpt_process_details sadabs
_exptl_crystal_colour colorless
_exptl_crystal_density_diffrn 1.366
_exptl_crystal_density_method 'not measured'
_exptl_crystal_description block
_exptl_crystal_F_000 280
_exptl_crystal_size_max 0.4
_exptl_crystal_size_mid 0.38
_exptl_crystal_size_min 0.3
_refine_diff_density_max 0.355
_refine_diff_density_min -0.371
_refine_diff_density_rms 0.076
_refine_ls_extinction_method none
_refine_ls_goodness_of_fit_ref 1.070
_refine_ls_hydrogen_treatment mixed
_refine_ls_matrix_type full
_refine_ls_number_parameters 169
_refine_ls_number_reflns 2485
_refine_ls_number_restraints 2
_refine_ls_restrained_S_all 1.070
_refine_ls_R_factor_all 0.1165
_refine_ls_R_factor_gt 0.0766
_refine_ls_shift/su_max 0.000
_refine_ls_shift/su_mean 0.000
_refine_ls_structure_factor_coef Fsqd
_refine_ls_weighting_details 'w=1/[\s^2^(Fo^2^)+(0.0866P)^2^+0.5134P] where P=(Fo^2^+2Fc^2^)/3'
_refine_ls_weighting_scheme calc
_refine_ls_wR_factor_gt 0.1842
_refine_ls_wR_factor_ref 0.2020
_reflns_Friedel_coverage 0.000
_reflns_number_gt 1582
_reflns_number_total 2485
_reflns_threshold_expression 'I > 2\s(I)'
_cod_data_source_file d2ce00388k2.cif
_cod_data_source_block 201114g
_cod_database_code 7245170
_shelx_shelxl_version_number 2018/3
_shelx_space_group_comment
;
The symmetry employed for this shelxl refinement is uniquely defined
by the following loop, which should always be used as a source of
symmetry information in preference to the above space-group names.
They are only intended as comments.
;
_shelx_estimated_absorpt_t_max 0.967
_shelx_estimated_absorpt_t_min 0.956
_olex2_refinement_description
;
1. Fixed Uiso
 At 1.2 times of:
  All C(H) groups, All C(H,H) groups, All O(H) groups
 At 1.5 times of:
  All N(H,H,H) groups
2. Restrained distances
 O6-H6B
 0.85 with sigma of 0.01
 H6B-H6A
 1.45 with sigma of 0.01
3.a Riding coordinates:
 O6(H6A)
3.b Secondary CH2 refined with riding coordinates:
 C7(H7A,H7B), C8(H8A,H8B), C9(H9A,H9B), C10(H10A,H10B)
3.c Aromatic/amide H refined with riding coordinates:
 C3(H3), C4(H4)
3.d Idealised Me refined as rotating group:
 N1(H1A,H1B,H1C), N2(H2A,H2B,H2C)
;
_olex2_submission_special_instructions 'No special instructions were received'

loop_
_space_group_symop_operation_xyz
'x, y, z'
'-x, -y, -z'

loop_
_atom_site_label
_atom_site_type_symbol
_atom_site_fract_x
_atom_site_fract_y
_atom_site_fract_z
_atom_site_U_iso_or_equiv
_atom_site_adp_type
_atom_site_occupancy
_atom_site_site_symmetry_order
_atom_site_calc_flag
_atom_site_refinement_flags_posn
_atom_site_refinement_flags_adp
_atom_site_refinement_flags_occupancy
_atom_site_disorder_assembly
_atom_site_disorder_group
N1 N -0.1533(4) 0.9085(3) 0.8389(3) 0.0285(7) Uani 1 1 d . . . . .
H1A H -0.246638 0.985380 0.836014 0.043 Uiso 1 1 calc R U . . .
H1B H -0.050513 0.924765 0.863465 0.043 Uiso 1 1 calc R U . . .
H1C H -0.195091 0.830866 0.904290 0.043 Uiso 1 1 calc R U . . .
N2 N 0.0385(5) 0.7198(3) 1.1891(3) 0.0319(8) Uani 1 1 d . . . . .
H2A H 0.143477 0.743390 1.203002 0.048 Uiso 1 1 calc R U . . .
H2B H -0.034100 0.799320 1.142398 0.048 Uiso 1 1 calc R U . . .
H2C H 0.073566 0.657078 1.136524 0.048 Uiso 1 1 calc R U . . .
O1 O 0.2764(3) 0.7052(2) 0.9008(3) 0.0265(6) Uani 1 1 d . . . . .
O2 O 0.1543(4) 0.4656(3) 1.1029(3) 0.0355(7) Uani 1 1 d . . . . .
O3 O 0.2904(4) 0.3245(3) 0.9546(3) 0.0355(7) Uani 1 1 d . . . . .
O4 O 0.1901(4) 0.9950(3) 0.8838(3) 0.0338(7) Uani 1 1 d . . . . .
O5 O 0.4352(4) 1.0419(3) 0.6938(3) 0.0407(7) Uani 1 1 d . . . . .
O6 O 0.3984(4) 0.7864(4) 1.2196(4) 0.0496(9) Uani 1 1 d D . . . .
H6A H 0.489615 0.748675 1.164480 0.060 Uiso 1 1 d DR U . . .
C1 C 0.2488(5) 0.4456(4) 0.9858(4) 0.0260(8) Uani 1 1 d . . . . .
C2 C 0.3187(5) 0.5735(4) 0.8681(4) 0.0260(8) Uani 1 1 d . . . . .
C3 C 0.4229(5) 0.5907(4) 0.7318(4) 0.0304(9) Uani 1 1 d . . . . .
H3 H 0.468297 0.519222 0.684119 0.037 Uiso 1 1 calc R U . . .
C4 C 0.4501(5) 0.7407(4) 0.6748(4) 0.0303(9) Uani 1 1 d . . . . .
H4 H 0.515717 0.784276 0.583880 0.036 Uiso 1 1 calc R U . . .
C5 C 0.3597(5) 0.8059(4) 0.7817(4) 0.0246(8) Uani 1 1 d . . . . .
C6 C 0.3272(5) 0.9603(4) 0.7876(4) 0.0273(8) Uani 1 1 d . . . . .
C7 C -0.0984(5) 0.8822(4) 0.6922(4) 0.0273(8) Uani 1 1 d . . . . .
H7A H -0.209034 0.859862 0.667879 0.033 Uiso 1 1 calc R U . . .
H7B H 0.004239 0.798912 0.695543 0.033 Uiso 1 1 calc R U . . .
C8 C -0.0305(6) 1.0144(4) 0.5739(4) 0.0296(9) Uani 1 1 d . . . . .
H8A H -0.134452 1.096991 0.568530 0.036 Uiso 1 1 calc R U . . .
H8B H 0.077790 1.038479 0.599561 0.036 Uiso 1 1 calc R U . . .
C9 C -0.0752(5) 0.6518(4) 1.3330(4) 0.0322(9) Uani 1 1 d . . . . .
H9A H -0.175188 0.609186 1.318246 0.039 Uiso 1 1 calc R U . . .
H9B H -0.137270 0.725604 1.381685 0.039 Uiso 1 1 calc R U . . .
C10 C 0.0567(6) 0.5356(4) 1.4266(4) 0.0358(10) Uani 1 1 d . . . . .
H10A H 0.156295 0.578576 1.441417 0.043 Uiso 1 1 calc R U . . .
H10B H 0.119460 0.462425 1.377275 0.043 Uiso 1 1 calc R U . . .
H6B H 0.434(3) 0.833(4) 1.267(4) 0.046(13) Uiso 1 1 d D . . . .

loop_
_atom_site_aniso_label
_atom_site_aniso_U_11
_atom_site_aniso_U_22
_atom_site_aniso_U_33
_atom_site_aniso_U_23
_atom_site_aniso_U_13
_atom_site_aniso_U_12
N1 0.0312(17) 0.0269(16) 0.0240(18) -0.0026(14) -0.0002(13) -0.0095(13)
N2 0.0433(19) 0.0281(17) 0.0253(19) -0.0046(14) -0.0082(14) -0.0099(14)
O1 0.0329(14) 0.0231(13) 0.0227(14) -0.0049(11) -0.0003(11) -0.0097(10)
O2 0.0482(17) 0.0294(15) 0.0251(16) -0.0042(12) -0.0002(13) -0.0103(12)
O3 0.0442(16) 0.0226(14) 0.0376(17) -0.0101(12) 0.0041(13) -0.0105(12)
O4 0.0397(16) 0.0288(14) 0.0318(16) -0.0103(12) -0.0008(12) -0.0061(11)
O5 0.0468(17) 0.0325(15) 0.0422(18) -0.0101(13) 0.0059(14) -0.0197(13)
O6 0.0360(17) 0.064(2) 0.064(2) -0.0429(19) 0.0018(15) -0.0127(14)
C1 0.0252(18) 0.028(2) 0.025(2) -0.0041(16) -0.0036(15) -0.0111(15)
C2 0.0270(19) 0.0226(18) 0.030(2) -0.0089(16) -0.0037(15) -0.0056(14)
C3 0.032(2) 0.027(2) 0.033(2) -0.0133(17) 0.0039(17) -0.0086(16)
C4 0.029(2) 0.030(2) 0.031(2) -0.0087(17) 0.0035(16) -0.0117(16)
C5 0.0269(18) 0.0267(19) 0.0174(19) -0.0003(15) -0.0006(14) -0.0107(14)
C6 0.0298(19) 0.0287(19) 0.023(2) -0.0037(16) -0.0064(16) -0.0083(15)
C7 0.032(2) 0.033(2) 0.022(2) -0.0086(17) -0.0058(15) -0.0115(16)
C8 0.038(2) 0.030(2) 0.022(2) -0.0043(16) -0.0055(16) -0.0104(16)
C9 0.034(2) 0.033(2) 0.026(2) -0.0042(18) -0.0028(17) -0.0066(16)
C10 0.037(2) 0.037(2) 0.028(2) -0.0033(18) -0.0058(17) -0.0056(17)

loop_
_atom_type_symbol
_atom_type_description
_atom_type_scat_dispersion_real
_atom_type_scat_dispersion_imag
_atom_type_scat_source
C C 0.0033 0.0016 'International Tables Vol C Tables 4.2.6.8 and 6.1.1.4'
H H 0.0000 0.0000 'International Tables Vol C Tables 4.2.6.8 and 6.1.1.4'
N N 0.0061 0.0033 'International Tables Vol C Tables 4.2.6.8 and 6.1.1.4'
O O 0.0106 0.0060 'International Tables Vol C Tables 4.2.6.8 and 6.1.1.4'

loop_
_geom_angle_atom_site_label_1
_geom_angle_atom_site_label_2
_geom_angle_atom_site_label_3
_geom_angle
_geom_angle_site_symmetry_1
_geom_angle_site_symmetry_3
_geom_angle_publ_flag
H1A N1 H1B 109.5 . . ?
H1A N1 H1C 109.5 . . ?
H1B N1 H1C 109.5 . . ?
C7 N1 H1A 109.5 . . ?
C7 N1 H1B 109.5 . . ?
C7 N1 H1C 109.5 . . ?
H2A N2 H2B 109.5 . . ?
H2A N2 H2C 109.5 . . ?
H2B N2 H2C 109.5 . . ?
C9 N2 H2A 109.5 . . ?
C9 N2 H2B 109.5 . . ?
C9 N2 H2C 109.5 . . ?
C5 O1 C2 107.3(3) . . ?
H6A O6 H6B 114.7 . . ?
O2 C1 O3 125.6(3) . . ?
O2 C1 C2 118.5(3) . . ?
O3 C1 C2 115.8(3) . . ?
O1 C2 C1 116.5(3) . . ?
C3 C2 O1 109.4(3) . . ?
C3 C2 C1 134.1(3) . . ?
C2 C3 H3 126.3 . . ?
C2 C3 C4 107.4(3) . . ?
C4 C3 H3 126.3 . . ?
C3 C4 H4 126.9 . . ?
C5 C4 C3 106.3(3) . . ?
C5 C4 H4 126.9 . . ?
O1 C5 C6 117.7(3) . . ?
C4 C5 O1 109.6(3) . . ?
C4 C5 C6 132.6(3) . . ?
O4 C6 C5 116.5(3) . . ?
O5 C6 O4 127.3(3) . . ?
O5 C6 C5 116.2(3) . . ?
N1 C7 H7A 109.2 . . ?
N1 C7 H7B 109.2 . . ?
N1 C7 C8 111.9(3) . . ?
H7A C7 H7B 107.9 . . ?
C8 C7 H7A 109.2 . . ?
C8 C7 H7B 109.2 . . ?
C7 C8 H8A 109.3 . . ?
C7 C8 H8B 109.3 . . ?
C8 C8 C7 111.6(4) 2_576 . ?
C8 C8 H8A 109.3 2_576 . ?
C8 C8 H8B 109.3 2_576 . ?
H8A C8 H8B 108.0 . . ?
N2 C9 H9A 109.6 . . ?
N2 C9 H9B 109.6 . . ?
N2 C9 C10 110.2(3) . . ?
H9A C9 H9B 108.1 . . ?
C10 C9 H9A 109.6 . . ?
C10 C9 H9B 109.6 . . ?
C9 C10 C10 111.0(4) . 2_568 ?
C9 C10 H10A 109.4 . . ?
C9 C10 H10B 109.4 . . ?
C10 C10 H10A 109.4 2_568 . ?
C10 C10 H10B 109.4 2_568 . ?
H10A C10 H10B 108.0 . . ?

loop_
_geom_bond_atom_site_label_1
_geom_bond_atom_site_label_2
_geom_bond_distance
_geom_bond_site_symmetry_2
_geom_bond_publ_flag
N1 H1A 0.8900 . ?
N1 H1B 0.8900 . ?
N1 H1C 0.8900 . ?
N1 C7 1.501(5) . ?
N2 H2A 0.8900 . ?
N2 H2B 0.8900 . ?
N2 H2C 0.8900 . ?
N2 C9 1.498(5) . ?
O1 C2 1.390(4) . ?
O1 C5 1.389(4) . ?
O2 C1 1.251(4) . ?
O3 C1 1.283(4) . ?
O4 C6 1.274(4) . ?
O5 C6 1.260(4) . ?
O6 H6A 0.8501 . ?
O6 H6B 0.859(10) . ?
C1 C2 1.508(5) . ?
C2 C3 1.361(5) . ?
C3 H3 0.9300 . ?
C3 C4 1.446(5) . ?
C4 H4 0.9300 . ?
C4 C5 1.373(5) . ?
C5 C6 1.506(5) . ?
C7 H7A 0.9700 . ?
C7 H7B 0.9700 . ?
C7 C8 1.535(5) . ?
C8 C8 1.523(7) 2_576 ?
C8 H8A 0.9700 . ?
C8 H8B 0.9700 . ?
C9 H9A 0.9700 . ?
C9 H9B 0.9700 . ?
C9 C10 1.514(5) . ?
C10 C10 1.525(8) 2_568 ?
C10 H10A 0.9700 . ?
C10 H10B 0.9700 . ?

loop_
_geom_hbond_atom_site_label_D
_geom_hbond_atom_site_label_H
_geom_hbond_atom_site_label_A
_geom_hbond_distance_DH
_geom_hbond_distance_HA
_geom_hbond_distance_DA
_geom_hbond_angle_DHA
_geom_hbond_site_symmetry_A
_geom_hbond_publ_flag
N1 H1A O6 0.89 2.22 3.074(4) 160.6 2_577 yes
N1 H1B O4 0.89 2.08 2.956(4) 169.0 . yes
N1 H1C O3 0.89 1.85 2.741(4) 177.1 2_567 yes
N2 H2A O6 0.89 2.03 2.915(4) 174.1 . yes
N2 H2B O4 0.89 2.05 2.877(4) 154.0 2_577 yes
N2 H2C O1 0.89 2.42 2.998(4) 123.4 . yes
N2 H2C O2 0.89 1.96 2.795(4) 156.0 . yes
O6 H6A O3 0.85 1.90 2.742(4) 174.1 2_667 yes
C10 H10B O2 0.97 2.65 3.369(5) 131.0 . yes
O6 H6B O5 0.859(10) 1.889(17) 2.712(4) 160(3) 2_677 yes

loop_
_geom_torsion_atom_site_label_1
_geom_torsion_atom_site_label_2
_geom_torsion_atom_site_label_3
_geom_torsion_atom_site_label_4
_geom_torsion
_geom_torsion_site_symmetry_1
_geom_torsion_site_symmetry_2
_geom_torsion_site_symmetry_3
_geom_torsion_site_symmetry_4
_geom_torsion_publ_flag
N1 C7 C8 C8 178.3(4) . . . 2_576 ?
N2 C9 C10 C10 -179.7(4) . . . 2_568 ?
O1 C2 C3 C4 0.5(4) . . . . ?
O1 C5 C6 O4 -16.4(5) . . . . ?
O1 C5 C6 O5 165.7(3) . . . . ?
O2 C1 C2 O1 1.7(5) . . . . ?
O2 C1 C2 C3 179.5(4) . . . . ?
O3 C1 C2 O1 -179.4(3) . . . . ?
O3 C1 C2 C3 -1.5(6) . . . . ?
C1 C2 C3 C4 -177.5(4) . . . . ?
C2 O1 C5 C4 1.0(4) . . . . ?
C2 O1 C5 C6 177.5(3) . . . . ?
C2 C3 C4 C5 0.1(4) . . . . ?
C3 C4 C5 O1 -0.7(4) . . . . ?
C3 C4 C5 C6 -176.5(4) . . . . ?
C4 C5 C6 O4 159.2(4) . . . . ?
C4 C5 C6 O5 -18.8(6) . . . . ?
C5 O1 C2 C1 177.5(3) . . . . ?
C5 O1 C2 C3 -0.9(4) . . . . ?
